data_4070835
loop_
_publ_author_name
'Komine, Nobuyuki'
'Hirota, Takuma'
'Hirano, Masafumi'
'Komiya, Sanshiro'

_publ_section_title
;
 E-Selective Allyl Transfer Reaction in a
 \m-\h1:\h2-Crotylplatinum&#x2212;Cobalt Complex
;
_journal_issue 9
_journal_name_full Organometallics
_journal_page_first 2145
_journal_paper_doi 10.1021/om701062g
_journal_volume 27
_journal_year 2008
_chemical_formula_moiety 'C39 H37 Co O3 P2 Pt '
_chemical_formula_sum 'C39 H37 Co O3 P2 Pt'
_chemical_formula_weight 869.69
_space_group_IT_number 14
_symmetry_cell_setting monoclinic
_symmetry_Int_Tables_number 14
_symmetry_space_group_name_Hall '-P 2yn'
_symmetry_space_group_name_H-M 'P 1 21/n 1'
_cell_angle_alpha 90.0000
_cell_angle_beta 91.18(3)
_cell_angle_gamma 90.0000
_cell_formula_units_Z 4
_cell_length_a 9.316(4)
_cell_length_b 18.188(4)
_cell_length_c 20.671(5)
_cell_measurement_reflns_used 25
_cell_measurement_temperature 200.1
_cell_measurement_theta_max 15.0
_cell_measurement_theta_min 14.7
_cell_volume 3501.7(19)
_computing_cell_refinement 'MSC/AFC Diffractometer Control'
_computing_data_collection 'MSC/AFC Diffractometer Control'
_computing_data_reduction CrystalStructure
_computing_publication_material 'CrystalStructure 3.8'
_computing_structure_refinement CRYSTALS
_computing_structure_solution SIR92
_diffrn_measured_fraction_theta_full 0.999
_diffrn_measured_fraction_theta_max 0.999
_diffrn_measurement_device_type 'Rigaku AFC7R'
_diffrn_measurement_method \w-2\q
_diffrn_radiation_type 'Mo K\a'
_diffrn_radiation_wavelength 0.71069
_diffrn_reflns_av_R_equivalents 0.075
_diffrn_reflns_limit_h_max 12
_diffrn_reflns_limit_h_min -12
_diffrn_reflns_limit_k_max 23
_diffrn_reflns_limit_k_min 0
_diffrn_reflns_limit_l_max 0
_diffrn_reflns_limit_l_min -26
_diffrn_reflns_number 8245
_diffrn_reflns_theta_full 27.49
_diffrn_reflns_theta_max 27.49
_diffrn_standards_decay_% -0.46
_diffrn_standards_interval_count 0
_diffrn_standards_number 3
_exptl_absorpt_coefficient_mu 4.576
_exptl_absorpt_correction_T_max 0.633
_exptl_absorpt_correction_T_min 0.375
_exptl_absorpt_correction_type psi-scan
_exptl_absorpt_process_details '(North, Phillips & Mathews, 1968)'
_exptl_crystal_colour yellow
_exptl_crystal_density_diffrn 1.650
_exptl_crystal_density_method 'not measured'
_exptl_crystal_description needle
_exptl_crystal_F_000 1720.00
_exptl_crystal_size_max 0.46
_exptl_crystal_size_mid 0.20
_exptl_crystal_size_min 0.10
_refine_diff_density_max 7.27
_refine_diff_density_min -4.38
_refine_ls_extinction_method none
_refine_ls_goodness_of_fit_ref 1.005
_refine_ls_hydrogen_treatment refall
_refine_ls_number_parameters 412
_refine_ls_number_reflns 8245
_refine_ls_R_factor_gt 0.0536
_refine_ls_shift/su_max 0.0000
_refine_ls_structure_factor_coef Fsqd
_refine_ls_weighting_details 'w = 1/[0.0035Fo^2^ + 1.0000\s(Fo^2^)]/(4Fo^2^)'
_refine_ls_weighting_scheme calc
_refine_ls_wR_factor_ref 0.2064
_reflns_number_gt 5220
_reflns_number_total 8033
_reflns_threshold_expression F^2^>2.0\s(F^2^)
_cod_data_source_file om701062g-file004.cif
_cod_data_source_block 3b
_cod_original_cell_volume 3501.7(18)
_cod_original_formula_sum 'C39 H37 Co O3 P2 Pt '
_cod_database_code 4070835

loop_
_symmetry_equiv_pos_site_id
_symmetry_equiv_pos_as_xyz
1 +X,+Y,+Z
2 1/2-X,1/2+Y,1/2-Z
3 -X,-Y,-Z
4 1/2+X,1/2-Y,1/2+Z

loop_
_atom_site_label
_atom_site_type_symbol
_atom_site_fract_x
_atom_site_fract_y
_atom_site_fract_z
_atom_site_U_iso_or_equiv
_atom_site_adp_type
_atom_site_occupancy
_atom_site_symmetry_multiplicity
_atom_site_calc_flag
_atom_site_refinement_flags
Pt(1) Pt 0.62069(4) 0.12778(2) 0.16062(2) 0.02666(10) Uani 1.00 1 d .
Co(2) Co 0.67045(18) 0.25833(9) 0.11440(9) 0.0441(4) Uani 1.00 1 d .
P(1) P 0.5798(2) 0.00759(15) 0.17002(13) 0.0279(6) Uani 1.00 1 d .
P(2) P 0.7687(2) 0.11350(15) 0.25066(13) 0.0277(6) Uani 1.00 1 d .
O(1) O 0.9408(16) 0.1865(8) 0.0896(6) 0.101(5) Uani 1.00 1 d .
O(2) O 0.7331(14) 0.4080(7) 0.0814(6) 0.092(4) Uani 1.00 1 d .
O(3) O 0.5988(13) 0.3013(7) 0.2444(6) 0.083(4) Uani 1.00 1 d .
C(1) C 0.4789(13) 0.1378(7) 0.0811(5) 0.046(3) Uani 1.00 1 d .
C(2) C 0.496(2) 0.2123(13) 0.0569(12) 0.034(5) Uiso 0.50 1 d P
C(2*) C 0.456(2) 0.2205(13) 0.0756(12) 0.036(5) Uiso 0.50 1 d P
C(3) C 0.594(2) 0.2264(14) 0.0126(13) 0.042(5) Uiso 0.50 1 d P
C(3*) C 0.520(3) 0.2624(16) 0.0334(13) 0.052(6) Uiso 0.50 1 d P
C(4) C 0.585(2) 0.2928(16) -0.0344(13) 0.052(6) Uiso 0.50 1 d P
C(4*) C 0.608(4) 0.235(2) -0.0262(19) 0.075(9) Uiso 0.50 1 d P
C(5) C 0.6789(11) -0.0482(5) 0.1114(4) 0.028(2) Uani 1.00 1 d .
C(6) C 0.6726(13) -0.1231(6) 0.1164(6) 0.044(3) Uani 1.00 1 d .
C(7) C 0.7508(13) -0.1686(7) 0.0751(7) 0.053(4) Uani 1.00 1 d .
C(8) C 0.8302(13) -0.1344(8) 0.0273(6) 0.055(4) Uani 1.00 1 d .
C(9) C 0.8345(13) -0.0600(7) 0.0209(6) 0.045(3) Uani 1.00 1 d .
C(10) C 0.7613(11) -0.0171(7) 0.0649(5) 0.039(3) Uani 1.00 1 d .
C(11) C 0.4000(10) -0.0317(5) 0.1645(4) 0.026(2) Uani 1.00 1 d .
C(12) C 0.3138(12) -0.0369(6) 0.2179(5) 0.037(2) Uani 1.00 1 d .
C(13) C 0.1762(11) -0.0668(6) 0.2115(5) 0.040(3) Uani 1.00 1 d .
C(14) C 0.1228(11) -0.0897(6) 0.1531(5) 0.038(2) Uani 1.00 1 d .
C(15) C 0.2071(12) -0.0831(7) 0.1002(6) 0.043(3) Uani 1.00 1 d .
C(16) C 0.3439(11) -0.0553(6) 0.1045(5) 0.036(2) Uani 1.00 1 d .
C(17) C 0.6547(11) -0.0252(5) 0.2477(5) 0.033(2) Uani 1.00 1 d .
C(18) C 0.7989(11) 0.0141(5) 0.2586(5) 0.034(2) Uani 1.00 1 d .
C(19) C 0.9464(10) 0.1560(6) 0.2561(5) 0.032(2) Uani 1.00 1 d .
C(20) C 1.0651(14) 0.1214(8) 0.2304(9) 0.068(4) Uani 1.00 1 d .
C(21) C 1.1967(14) 0.1598(8) 0.2304(9) 0.071(5) Uani 1.00 1 d .
C(22) C 1.2089(12) 0.2275(7) 0.2549(7) 0.047(3) Uani 1.00 1 d .
C(23) C 1.0923(13) 0.2610(7) 0.2791(7) 0.054(3) Uani 1.00 1 d .
C(24) C 0.9578(13) 0.2275(7) 0.2779(7) 0.053(3) Uani 1.00 1 d .
C(25) C 0.6876(10) 0.1340(5) 0.3296(5) 0.032(2) Uani 1.00 1 d .
C(26) C 0.5494(12) 0.1625(6) 0.3289(6) 0.042(3) Uani 1.00 1 d .
C(27) C 0.4844(14) 0.1756(8) 0.3872(7) 0.057(4) Uani 1.00 1 d .
C(28) C 0.5536(15) 0.1626(7) 0.4443(6) 0.050(3) Uani 1.00 1 d .
C(29) C 0.6905(14) 0.1356(6) 0.4447(5) 0.043(3) Uani 1.00 1 d .
C(30) C 0.7599(13) 0.1204(6) 0.3876(4) 0.037(2) Uani 1.00 1 d .
C(31) C 0.8277(19) 0.2116(8) 0.0995(7) 0.062(4) Uani 1.00 1 d .
C(32) C 0.7055(14) 0.3498(7) 0.0928(6) 0.046(3) Uani 1.00 1 d .
C(33) C 0.6216(13) 0.2767(9) 0.1946(8) 0.063(4) Uani 1.00 1 d .
C(34) C 0.4179(17) -0.0271(8) 0.4108(7) 0.063(3) Uiso 1.00 1 d .
C(35) C 0.2995(18) 0.0089(10) 0.4228(8) 0.076(4) Uiso 1.00 1 d .
C(36) C 0.162(2) -0.0208(11) 0.4098(10) 0.088(5) Uiso 1.00 1 d .
C(37) C 0.164(2) -0.0951(10) 0.3838(9) 0.079(4) Uiso 1.00 1 d .
C(38) C 0.2806(19) -0.1310(10) 0.3731(8) 0.073(4) Uiso 1.00 1 d .
C(39) C 0.4129(17) -0.1005(9) 0.3858(7) 0.065(3) Uiso 1.00 1 d .
H(1) H 0.6144 -0.1448 0.1485 0.053 Uiso 1.00 1 c R
H(2) H 0.7497 -0.2205 0.0796 0.064 Uiso 1.00 1 c R
H(3) H 0.8829 -0.1640 -0.0017 0.066 Uiso 1.00 1 c R
H(4) H 0.8866 -0.0379 -0.0130 0.054 Uiso 1.00 1 c R
H(5) H 0.7686 0.0349 0.0626 0.047 Uiso 1.00 1 c R
H(6) H 0.3481 -0.0202 0.2590 0.044 Uiso 1.00 1 c R
H(7) H 0.1186 -0.0713 0.2487 0.048 Uiso 1.00 1 c R
H(8) H 0.0290 -0.1099 0.1493 0.045 Uiso 1.00 1 c R
H(9) H 0.1700 -0.0982 0.0591 0.052 Uiso 1.00 1 c R
H(10) H 0.4005 -0.0519 0.0669 0.044 Uiso 1.00 1 c R
H(11) H 0.5914 -0.0136 0.2817 0.040 Uiso 1.00 1 c R
H(12) H 0.6690 -0.0769 0.2462 0.040 Uiso 1.00 1 c R
H(13) H 0.8653 -0.0017 0.2272 0.040 Uiso 1.00 1 c R
H(14) H 0.8359 0.0033 0.3007 0.040 Uiso 1.00 1 c R
H(15) H 1.0580 0.0730 0.2133 0.082 Uiso 1.00 1 c R
H(16) H 1.2785 0.1370 0.2124 0.085 Uiso 1.00 1 c R
H(17) H 1.2991 0.2519 0.2554 0.056 Uiso 1.00 1 c R
H(18) H 1.1021 0.3087 0.2973 0.065 Uiso 1.00 1 c R
H(19) H 0.8755 0.2533 0.2919 0.064 Uiso 1.00 1 c R
H(20) H 0.5005 0.1728 0.2891 0.050 Uiso 1.00 1 c R
H(21) H 0.3891 0.1940 0.3873 0.069 Uiso 1.00 1 c R
H(22) H 0.5073 0.1723 0.4839 0.061 Uiso 1.00 1 c R
H(23) H 0.7390 0.1272 0.4849 0.052 Uiso 1.00 1 c R
H(24) H 0.8546 0.1010 0.3882 0.044 Uiso 1.00 1 c R
H(25) H 0.3064 0.0566 0.4411 0.092 Uiso 1.00 1 c R
H(26) H 0.0759 0.0054 0.4172 0.105 Uiso 1.00 1 c R
H(27) H 0.0752 -0.1184 0.3742 0.094 Uiso 1.00 1 c R
H(28) H 0.2746 -0.1794 0.3561 0.088 Uiso 1.00 1 c R
H(29) H 0.4986 -0.1273 0.3783 0.077 Uiso 1.00 1 c R
H(30) H 0.5082 -0.0041 0.4186 0.076 Uiso 1.00 1 c R

loop_
_atom_site_aniso_label
_atom_site_aniso_U_11
_atom_site_aniso_U_22
_atom_site_aniso_U_33
_atom_site_aniso_U_12
_atom_site_aniso_U_13
_atom_site_aniso_U_23
Pt(1) 0.0255(2) 0.0255(2) 0.0287(2) -0.00226(16) -0.00458(13) 0.00235(18)
Co(2) 0.0409(8) 0.0402(9) 0.0504(10) -0.0131(6) -0.0161(7) 0.0191(7)
P(1) 0.0288(11) 0.0253(12) 0.0297(13) -0.0035(9) -0.0002(9) 0.0024(10)
P(2) 0.0248(11) 0.0286(14) 0.0295(13) 0.0003(10) -0.0047(9) -0.0004(10)
O(1) 0.111(10) 0.106(11) 0.087(9) 0.049(8) 0.044(8) 0.018(8)
O(2) 0.102(10) 0.078(8) 0.095(9) -0.046(7) -0.007(7) 0.019(7)
O(3) 0.084(8) 0.094(9) 0.071(8) 0.011(7) 0.016(6) 0.021(7)
C(1) 0.042(6) 0.068(9) 0.028(5) -0.005(5) -0.011(4) 0.009(5)
C(5) 0.035(5) 0.025(4) 0.025(4) -0.002(3) 0.003(4) -0.002(3)
C(6) 0.053(6) 0.036(6) 0.042(6) -0.007(5) 0.013(5) -0.002(5)
C(7) 0.044(7) 0.040(7) 0.075(9) 0.006(5) 0.007(6) -0.006(6)
C(8) 0.033(5) 0.091(11) 0.040(6) 0.011(6) -0.001(4) -0.016(7)
C(9) 0.047(6) 0.053(7) 0.034(6) 0.001(5) 0.003(5) 0.004(5)
C(10) 0.038(5) 0.048(6) 0.032(5) -0.007(5) 0.003(4) 0.010(5)
C(11) 0.029(4) 0.023(4) 0.027(4) -0.003(3) -0.002(3) -0.002(3)
C(12) 0.038(5) 0.039(6) 0.033(5) 0.002(4) 0.003(4) -0.006(4)
C(13) 0.031(5) 0.048(7) 0.042(6) 0.002(4) 0.012(4) 0.004(5)
C(14) 0.026(4) 0.046(6) 0.041(6) -0.005(4) -0.002(4) 0.006(5)
C(15) 0.037(5) 0.054(7) 0.037(6) -0.009(5) -0.006(4) -0.006(5)
C(16) 0.029(5) 0.046(6) 0.033(5) 0.001(4) -0.002(4) -0.004(4)
C(17) 0.036(5) 0.027(5) 0.038(5) -0.007(4) -0.006(4) 0.017(4)
C(18) 0.037(5) 0.021(4) 0.042(6) 0.000(4) -0.008(4) -0.000(4)
C(19) 0.025(4) 0.034(5) 0.037(5) 0.004(4) -0.003(4) 0.006(4)
C(20) 0.036(6) 0.058(9) 0.112(13) -0.005(6) 0.014(7) -0.027(9)
C(21) 0.031(6) 0.053(8) 0.129(15) 0.009(5) 0.023(7) -0.011(9)
C(22) 0.028(5) 0.046(7) 0.067(8) 0.001(4) -0.004(5) 0.011(6)
C(23) 0.040(6) 0.040(6) 0.082(10) -0.012(5) 0.005(6) -0.014(6)
C(24) 0.037(6) 0.045(7) 0.078(9) -0.015(5) 0.023(6) -0.030(6)
C(25) 0.029(4) 0.035(5) 0.032(5) -0.003(4) -0.002(3) 0.000(4)
C(26) 0.033(5) 0.045(6) 0.047(6) -0.002(4) 0.005(5) 0.004(5)
C(27) 0.040(6) 0.064(9) 0.069(9) -0.007(6) 0.017(6) -0.002(7)
C(28) 0.061(8) 0.049(7) 0.042(7) -0.011(6) 0.019(6) -0.002(5)
C(29) 0.063(7) 0.034(6) 0.032(5) -0.017(5) 0.001(5) 0.005(4)
C(30) 0.054(6) 0.035(5) 0.021(4) -0.003(5) -0.006(4) 0.004(4)
C(31) 0.084(11) 0.058(9) 0.043(7) -0.007(8) 0.003(7) 0.006(6)
C(32) 0.051(7) 0.042(6) 0.044(7) -0.008(5) 0.005(5) 0.007(5)
C(33) 0.025(5) 0.091(12) 0.072(10) -0.004(6) 0.003(6) 0.038(9)

loop_
_atom_type_symbol
_atom_type_description
_atom_type_scat_dispersion_real
_atom_type_scat_dispersion_imag
_atom_type_scat_source
C C 0.003 0.002
;
International Tables for Crystallography
(1992, Vol. C, Tables 4.2.6.8 and 6.1.1.4)
;
H H 0.000 0.000
;
International Tables for Crystallography
(1992, Vol. C, Table 6.1.1.4)
;
O O 0.011 0.006
;
International Tables for Crystallography
(1992, Vol. C, Tables 4.2.6.8 and 6.1.1.4)
;
P P 0.102 0.094
;
International Tables for Crystallography
(1992, Vol. C, Tables 4.2.6.8 and 6.1.1.4)
;
Co Co 0.349 0.972
;
International Tables for Crystallography
(1992, Vol. C, Tables 4.2.6.8 and 6.1.1.4)
;
Pt Pt -1.703 8.390
;
International Tables for Crystallography
(1992, Vol. C, Tables 4.2.6.8 and 6.1.1.4)
;

loop_
_geom_angle_atom_site_label_1
_geom_angle_atom_site_label_2
_geom_angle_atom_site_label_3
_geom_angle
_geom_angle_publ_flag
Co(2) Pt(1) P(1) 163.42(8) yes
Co(2) Pt(1) P(2) 106.89(7) yes
Co(2) Pt(1) C(1) 75.3(3) yes
P(1) Pt(1) P(2) 85.39(9) yes
P(1) Pt(1) C(1) 92.7(3) yes
P(2) Pt(1) C(1) 177.3(3) yes
Pt(1) Co(2) C(2) 73.2(6) yes
Pt(1) Co(2) C(2*) 71.8(6) yes
Pt(1) Co(2) C(3) 93.0(6) yes
Pt(1) Co(2) C(3*) 101.4(7) yes
Pt(1) Co(2) C(31) 77.0(5) yes
Pt(1) Co(2) C(32) 173.2(4) yes
Pt(1) Co(2) C(33) 77.1(5) yes
C(2) Co(2) C(2*) 14.5(9) yes
C(2) Co(2) C(3) 34.7(9) yes
C(2) Co(2) C(3*) 28.4(10) yes
C(2) Co(2) C(31) 110.0(8) yes
C(2) Co(2) C(32) 111.7(7) yes
C(2) Co(2) C(33) 112.7(8) yes
C(2*) Co(2) C(3) 48.3(9) yes
C(2*) Co(2) C(3*) 34.5(10) yes
C(2*) Co(2) C(31) 122.5(8) yes
C(2*) Co(2) C(32) 111.6(7) yes
C(2*) Co(2) C(33) 98.6(7) yes
C(3) Co(2) C(3*) 27.2(9) yes
C(3) Co(2) C(31) 87.7(8) yes
C(3) Co(2) C(32) 93.6(7) yes
C(3) Co(2) C(33) 146.6(7) yes
C(3*) Co(2) C(31) 114.7(9) yes
C(3*) Co(2) C(32) 83.7(8) yes
C(3*) Co(2) C(33) 123.1(8) yes
C(31) Co(2) C(32) 105.0(7) yes
C(31) Co(2) C(33) 119.9(6) yes
C(32) Co(2) C(33) 96.5(7) yes
Pt(1) P(1) C(5) 113.2(3) yes
Pt(1) P(1) C(11) 122.5(3) yes
Pt(1) P(1) C(17) 109.4(3) yes
C(5) P(1) C(11) 102.4(4) yes
C(5) P(1) C(17) 102.1(4) yes
C(11) P(1) C(17) 105.0(4) yes
Pt(1) P(2) C(18) 105.7(3) yes
Pt(1) P(2) C(19) 121.8(3) yes
Pt(1) P(2) C(25) 116.2(3) yes
C(18) P(2) C(19) 105.9(4) yes
C(18) P(2) C(25) 100.6(5) yes
C(19) P(2) C(25) 104.2(4) yes
Pt(1) C(1) C(2) 106.2(12) yes
Pt(1) C(1) C(2*) 103.3(11) yes
C(2) C(1) C(2*) 21.7(14) yes
Co(2) C(2) C(1) 105.1(13) yes
Co(2) C(2) C(2*) 91(3) yes
Co(2) C(2) C(3) 77.7(15) yes
Co(2) C(2) C(3*) 76(2) yes
C(1) C(2) C(2*) 86(3) yes
C(1) C(2) C(3) 120(2) yes
C(1) C(2) C(3*) 170(2) yes
C(2*) C(2) C(3) 153(4) yes
C(2*) C(2) C(3*) 104(4) yes
C(3) C(2) C(3*) 51(2) yes
Co(2) C(2*) C(1) 98.8(12) yes
Co(2) C(2*) C(2) 74(3) yes
Co(2) C(2*) C(3*) 69.3(16) yes
C(1) C(2*) C(2) 72(3) yes
C(1) C(2*) C(3*) 124(2) yes
C(2) C(2*) C(3*) 52(3) yes
Co(2) C(3) C(2) 67.6(15) yes
Co(2) C(3) C(3*) 70(2) yes
Co(2) C(3) C(4) 113.0(17) yes
Co(2) C(3) C(4*) 143(3) yes
C(2) C(3) C(3*) 51(2) yes
C(2) C(3) C(4) 124(2) yes
C(2) C(3) C(4*) 145(3) yes
C(3*) C(3) C(4) 75(2) yes
C(3*) C(3) C(4*) 113(4) yes
C(4) C(3) C(4*) 42(3) yes
Co(2) C(3*) C(2) 76(2) yes
Co(2) C(3*) C(2*) 76.2(16) yes
Co(2) C(3*) C(3) 83(2) yes
Co(2) C(3*) C(4) 115.3(17) yes
Co(2) C(3*) C(4*) 104.8(19) yes
C(2) C(3*) C(2*) 24.7(18) yes
C(2) C(3*) C(3) 78(2) yes
C(2) C(3*) C(4) 140(2) yes
C(2) C(3*) C(4*) 102(2) yes
C(2*) C(3*) C(3) 103(2) yes
C(2*) C(3*) C(4) 162(2) yes
C(2*) C(3*) C(4*) 126(2) yes
C(3) C(3*) C(4) 66(2) yes
C(3) C(3*) C(4*) 29(2) yes
C(4) C(3*) C(4*) 39.6(18) yes
C(3) C(4) C(3*) 38.4(15) yes
C(3) C(4) C(4*) 31(2) yes
C(3*) C(4) C(4*) 67(2) yes
C(3) C(4*) C(3*) 38(2) yes
C(3) C(4*) C(4) 107(4) yes
C(3*) C(4*) C(4) 73(2) yes
P(1) C(5) C(6) 118.4(8) yes
P(1) C(5) C(10) 122.2(8) yes
C(6) C(5) C(10) 119.4(10) yes
C(5) C(6) C(7) 121.2(11) yes
C(6) C(7) C(8) 117.3(12) yes
C(7) C(8) C(9) 122.0(12) yes
C(8) C(9) C(10) 118.6(11) yes
C(5) C(10) C(9) 121.3(11) yes
P(1) C(11) C(12) 121.7(7) yes
P(1) C(11) C(16) 120.0(7) yes
C(12) C(11) C(16) 118.3(9) yes
C(11) C(12) C(13) 119.8(10) yes
C(12) C(13) C(14) 121.5(10) yes
C(13) C(14) C(15) 118.6(10) yes
C(14) C(15) C(16) 121.9(11) yes
C(11) C(16) C(15) 119.9(10) yes
P(1) C(17) C(18) 107.0(7) yes
P(2) C(18) C(17) 108.2(7) yes
P(2) C(19) C(20) 120.7(9) yes
P(2) C(19) C(24) 118.8(8) yes
C(20) C(19) C(24) 119.8(10) yes
C(19) C(20) C(21) 118.3(13) yes
C(20) C(21) C(22) 121.6(13) yes
C(21) C(22) C(23) 119.5(11) yes
C(22) C(23) C(24) 121.8(12) yes
C(19) C(24) C(23) 118.8(11) yes
P(2) C(25) C(26) 117.5(8) yes
P(2) C(25) C(30) 121.8(8) yes
C(26) C(25) C(30) 120.7(10) yes
C(25) C(26) C(27) 118.6(11) yes
C(26) C(27) C(28) 121.5(12) yes
C(27) C(28) C(29) 119.7(12) yes
C(28) C(29) C(30) 121.3(11) yes
C(25) C(30) C(29) 118.3(11) yes
Co(2) C(31) O(1) 173.5(15) yes
Co(2) C(32) O(2) 176.4(12) yes
Co(2) C(33) O(3) 167.5(15) yes
C(35) C(34) C(39) 120.8(15) yes
C(34) C(35) C(36) 122.6(18) yes
C(35) C(36) C(37) 113.9(18) yes
C(36) C(37) C(38) 123.5(18) yes
C(37) C(38) C(39) 121.3(17) yes
C(34) C(39) C(38) 117.8(15) yes
C(5) C(6) H(1) 119.4 no
C(7) C(6) H(1) 119.4 no
C(6) C(7) H(2) 121.3 no
C(8) C(7) H(2) 121.4 no
C(7) C(8) H(3) 118.9 no
C(9) C(8) H(3) 119.0 no
C(8) C(9) H(4) 120.6 no
C(10) C(9) H(4) 120.7 no
C(5) C(10) H(5) 119.3 no
C(9) C(10) H(5) 119.3 no
C(11) C(12) H(6) 120.1 no
C(13) C(12) H(6) 120.1 no
C(12) C(13) H(7) 119.2 no
C(14) C(13) H(7) 119.3 no
C(13) C(14) H(8) 120.7 no
C(15) C(14) H(8) 120.7 no
C(14) C(15) H(9) 119.1 no
C(16) C(15) H(9) 119.0 no
C(11) C(16) H(10) 120.1 no
C(15) C(16) H(10) 120.0 no
P(1) C(17) H(11) 110.1 no
P(1) C(17) H(12) 110.1 no
C(18) C(17) H(11) 110.1 no
C(18) C(17) H(12) 110.1 no
H(11) C(17) H(12) 109.5 no
P(2) C(18) H(13) 109.8 no
P(2) C(18) H(14) 109.8 no
C(17) C(18) H(13) 109.8 no
C(17) C(18) H(14) 109.8 no
H(13) C(18) H(14) 109.5 no
C(19) C(20) H(15) 120.9 no
C(21) C(20) H(15) 120.9 no
C(20) C(21) H(16) 119.2 no
C(22) C(21) H(16) 119.2 no
C(21) C(22) H(17) 120.2 no
C(23) C(22) H(17) 120.2 no
C(22) C(23) H(18) 119.1 no
C(24) C(23) H(18) 119.1 no
C(19) C(24) H(19) 120.6 no
C(23) C(24) H(19) 120.6 no
C(25) C(26) H(20) 120.7 no
C(27) C(26) H(20) 120.8 no
C(26) C(27) H(21) 119.2 no
C(28) C(27) H(21) 119.3 no
C(27) C(28) H(22) 120.2 no
C(29) C(28) H(22) 120.2 no
C(28) C(29) H(23) 119.3 no
C(30) C(29) H(23) 119.4 no
C(25) C(30) H(24) 120.9 no
C(29) C(30) H(24) 120.8 no
C(35) C(34) H(30) 119.7 no
C(39) C(34) H(30) 119.5 no
C(34) C(35) H(25) 118.8 no
C(36) C(35) H(25) 118.6 no
C(35) C(36) H(26) 123.1 no
C(37) C(36) H(26) 122.9 no
C(36) C(37) H(27) 118.1 no
C(38) C(37) H(27) 118.3 no
C(37) C(38) H(28) 119.3 no
C(39) C(38) H(28) 119.4 no
C(34) C(39) H(29) 121.1 no
C(38) C(39) H(29) 121.1 no

loop_
_geom_bond_atom_site_label_1
_geom_bond_atom_site_label_2
_geom_bond_distance
_geom_bond_publ_flag
Pt(1) Co(2) 2.6046(17) yes
Pt(1) P(1) 2.228(2) yes
Pt(1) P(2) 2.308(2) yes
Pt(1) C(1) 2.095(11) yes
Co(2) C(2) 2.16(2) yes
Co(2) C(2*) 2.25(2) yes
Co(2) C(3) 2.28(2) yes
Co(2) C(3*) 2.16(2) yes
Co(2) C(31) 1.727(17) yes
Co(2) C(32) 1.756(13) yes
Co(2) C(33) 1.759(17) yes
P(1) C(5) 1.842(10) yes
P(1) C(11) 1.823(9) yes
P(1) C(17) 1.837(11) yes
P(2) C(18) 1.837(10) yes
P(2) C(19) 1.829(10) yes
P(2) C(25) 1.850(11) yes
O(1) C(31) 1.17(2) yes
O(2) C(32) 1.115(18) yes
O(3) C(33) 1.15(2) yes
C(1) C(2) 1.45(2) yes
C(1) C(2*) 1.52(2) yes
C(2) C(2*) 0.56(3) yes
C(2) C(3) 1.33(3) yes
C(2) C(3*) 1.06(3) yes
C(2*) C(3*) 1.31(3) yes
C(3) C(3*) 1.05(3) yes
C(3) C(4) 1.55(3) yes
C(3) C(4*) 0.83(4) yes
C(3*) C(4) 1.64(4) yes
C(3*) C(4*) 1.58(4) yes
C(4) C(4*) 1.09(4) yes
C(5) C(6) 1.369(15) yes
C(5) C(10) 1.365(15) yes
C(6) C(7) 1.403(18) yes
C(7) C(8) 1.393(19) yes
C(8) C(9) 1.36(2) yes
C(9) C(10) 1.389(17) yes
C(11) C(12) 1.382(15) yes
C(11) C(16) 1.403(15) yes
C(12) C(13) 1.397(15) yes
C(13) C(14) 1.360(16) yes
C(14) C(15) 1.365(16) yes
C(15) C(16) 1.373(16) yes
C(17) C(18) 1.534(14) yes
C(19) C(20) 1.388(18) yes
C(19) C(24) 1.378(17) yes
C(20) C(21) 1.411(19) yes
C(21) C(22) 1.34(2) yes
C(22) C(23) 1.350(18) yes
C(23) C(24) 1.393(17) yes
C(25) C(26) 1.388(15) yes
C(25) C(30) 1.385(14) yes
C(26) C(27) 1.381(19) yes
C(27) C(28) 1.353(19) yes
C(28) C(29) 1.366(19) yes
C(29) C(30) 1.386(16) yes
C(34) C(35) 1.31(2) yes
C(34) C(39) 1.43(2) yes
C(35) C(36) 1.41(2) yes
C(36) C(37) 1.46(2) yes
C(37) C(38) 1.29(2) yes
C(38) C(39) 1.37(2) yes
C(6) H(1) 0.950 no
C(7) H(2) 0.950 no
C(8) H(3) 0.950 no
C(9) H(4) 0.950 no
C(10) H(5) 0.950 no
C(12) H(6) 0.950 no
C(13) H(7) 0.950 no
C(14) H(8) 0.950 no
C(15) H(9) 0.950 no
C(16) H(10) 0.950 no
C(17) H(11) 0.950 no
C(17) H(12) 0.950 no
C(18) H(13) 0.950 no
C(18) H(14) 0.950 no
C(20) H(15) 0.950 no
C(21) H(16) 0.950 no
C(22) H(17) 0.950 no
C(23) H(18) 0.950 no
C(24) H(19) 0.950 no
C(26) H(20) 0.950 no
C(27) H(21) 0.950 no
C(28) H(22) 0.950 no
C(29) H(23) 0.950 no
C(30) H(24) 0.950 no
C(34) H(30) 0.950 no
C(35) H(25) 0.950 no
C(36) H(26) 0.950 no
C(37) H(27) 0.950 no
C(38) H(28) 0.950 no
C(39) H(29) 0.950 no

loop_
_geom_contact_atom_site_label_1
_geom_contact_atom_site_label_2
_geom_contact_distance
_geom_contact_site_symmetry_2
O(1) C(8) 3.391(19) 3_755
O(2) C(34) 3.46(2) 2_655
O(2) C(39) 3.36(2) 2_655
O(3) C(14) 3.587(17) 2_555
C(3*) C(37) 3.57(3) 2_555
C(7) C(28) 3.597(19) 2_645
C(8) O(1) 3.391(19) 3_755
C(13) C(20) 3.599(19) 1_455
C(14) O(3) 3.587(17) 2_545
C(20) C(13) 3.599(19) 1_655
C(27) C(35) 3.57(2) .
C(28) C(7) 3.597(19) 2_655
C(34) O(2) 3.46(2) 2_645
C(35) C(27) 3.57(2) .
C(37) C(3*) 3.57(3) 2_545
C(39) O(2) 3.36(2) 2_645
Pt(1) H(16) 3.388 1_455
Co(2) H(27) 3.215 2_555
O(1) H(3) 2.507 3_755
O(1) H(4) 3.536 3_755
O(1) H(22) 3.435 4_554
O(1) H(29) 3.494 2_655
O(2) H(11) 3.539 2_655
O(2) H(14) 3.069 2_655
O(2) H(22) 3.595 4_554
O(2) H(25) 3.062 4_554
O(2) H(26) 3.381 2_555
O(2) H(27) 3.071 2_555
O(2) H(29) 2.696 2_655
O(2) H(30) 2.891 2_655
O(3) H(1) 3.573 2_655
O(3) H(7) 3.083 2_555
O(3) H(8) 2.995 2_555
O(3) H(12) 3.100 2_655
O(3) H(17) 2.946 1_455
O(3) H(27) 3.257 2_555
C(1) H(16) 3.326 1_455
C(2) H(27) 3.463 2_555
C(2*) H(27) 3.123 2_555
C(2*) H(28) 3.169 2_555
C(3) H(9) 3.550 3_655
C(3) H(10) 3.574 3_655
C(3*) H(2) 3.478 3_655
C(3*) H(23) 3.432 4_454
C(3*) H(27) 3.033 2_555
C(4) H(2) 3.496 3_655
C(4) H(21) 3.297 4_554
C(4) H(23) 3.569 4_454
C(4) H(24) 3.282 4_454
C(4) H(25) 3.470 4_554
C(4*) H(2) 3.495 3_655
C(4*) H(9) 3.313 3_655
C(4*) H(10) 3.431 3_655
C(4*) H(21) 3.454 4_554
C(5) H(8) 3.521 1_655
C(6) H(8) 3.383 1_655
C(6) H(18) 3.385 2_645
C(6) H(19) 2.979 2_645
C(7) H(8) 3.169 1_655
C(7) H(19) 3.330 2_645
C(8) H(8) 3.129 1_655
C(8) H(9) 3.286 1_655
C(9) H(4) 3.157 3_755
C(9) H(8) 3.309 1_655
C(9) H(9) 3.282 1_655
C(9) H(9) 3.319 3_655
C(9) H(10) 3.474 3_655
C(10) H(8) 3.453 1_655
C(10) H(9) 3.384 3_655
C(10) H(10) 3.333 3_655
C(11) H(16) 3.424 1_455
C(11) H(18) 3.008 2_645
C(12) H(15) 3.111 1_455
C(12) H(16) 3.182 1_455
C(12) H(18) 2.935 2_645
C(13) H(13) 3.152 1_455
C(13) H(15) 2.772 1_455
C(13) H(17) 3.374 2_645
C(13) H(18) 3.073 2_645
C(14) H(13) 3.288 1_455
C(14) H(15) 3.271 1_455
C(14) H(17) 3.514 2_645
C(14) H(18) 3.305 2_645
C(15) H(4) 2.965 3_655
C(15) H(5) 3.489 3_655
C(15) H(18) 3.371 2_645
C(16) H(4) 3.300 3_655
C(16) H(18) 3.233 2_645
C(18) H(7) 3.368 1_655
C(20) H(7) 3.558 1_655
C(21) H(20) 3.067 1_655
C(21) H(28) 3.441 2_655
C(22) H(20) 2.965 1_655
C(22) H(21) 3.240 1_655
C(22) H(28) 2.857 2_655
C(23) H(1) 3.001 2_655
C(23) H(28) 3.266 2_655
C(24) H(1) 2.865 2_655
C(25) H(2) 3.289 2_655
C(25) H(30) 3.552 .
C(26) H(2) 3.385 2_655
C(26) H(16) 3.483 1_455
C(26) H(17) 3.201 1_455
C(26) H(30) 3.578 .
C(27) H(2) 3.179 2_655
C(27) H(17) 3.485 1_455
C(27) H(25) 2.957 .
C(27) H(30) 3.338 .
C(28) H(2) 2.856 2_655
C(28) H(3) 3.417 2_655
C(28) H(25) 3.003 .
C(28) H(30) 3.106 .
C(29) H(2) 2.724 2_655
C(29) H(30) 3.098 .
C(30) H(2) 2.974 2_655
C(30) H(30) 3.331 .
C(31) H(3) 3.511 3_755
C(31) H(29) 3.373 2_655
C(32) H(14) 3.581 2_655
C(32) H(27) 2.777 2_555
C(32) H(29) 2.840 2_655
C(33) H(12) 3.507 2_655
C(33) H(17) 3.311 1_455
C(33) H(27) 2.985 2_555
C(34) H(6) 3.195 .
C(34) H(11) 3.158 .
C(34) H(22) 3.483 3_656
C(34) H(23) 3.199 3_656
C(35) H(6) 3.465 .
C(35) H(21) 3.550 .
C(35) H(23) 3.150 3_656
C(36) H(6) 3.598 .
C(36) H(7) 3.472 .
C(36) H(23) 3.041 3_656
C(37) H(6) 3.409 .
C(37) H(7) 2.850 .
C(37) H(23) 2.902 3_656
C(38) H(6) 3.176 .
C(38) H(7) 3.149 .
C(38) H(17) 3.474 2_645
C(38) H(22) 3.599 3_656
C(38) H(23) 2.945 3_656
C(39) H(6) 3.050 .
C(39) H(11) 3.169 .
C(39) H(22) 3.070 3_656
C(39) H(23) 3.089 3_656
H(1) O(3) 3.573 2_645
H(1) C(23) 3.001 2_645
H(1) C(24) 2.865 2_645
H(1) H(18) 2.477 2_645
H(1) H(19) 2.227 2_645
H(2) C(3*) 3.478 3_655
H(2) C(4) 3.496 3_655
H(2) C(4*) 3.495 3_655
H(2) C(25) 3.289 2_645
H(2) C(26) 3.385 2_645
H(2) C(27) 3.179 2_645
H(2) C(28) 2.856 2_645
H(2) C(29) 2.724 2_645
H(2) C(30) 2.974 2_645
H(2) H(8) 3.569 1_655
H(2) H(19) 2.961 2_645
H(2) H(22) 3.282 2_645
H(2) H(23) 3.077 2_645
H(2) H(24) 3.457 2_645
H(3) O(1) 2.507 3_755
H(3) C(28) 3.417 2_645
H(3) C(31) 3.511 3_755
H(3) H(8) 3.519 1_655
H(3) H(9) 3.166 1_655
H(3) H(22) 3.168 2_645
H(4) O(1) 3.536 3_755
H(4) C(9) 3.157 3_755
H(4) C(15) 2.965 3_655
H(4) C(16) 3.300 3_655
H(4) H(4) 2.571 3_755
H(4) H(5) 3.392 3_755
H(4) H(9) 3.200 1_655
H(4) H(9) 2.701 3_655
H(4) H(10) 3.308 3_655
H(5) C(15) 3.489 3_655
H(5) H(4) 3.392 3_755
H(5) H(9) 2.836 3_655
H(5) H(10) 3.094 3_655
H(6) C(34) 3.195 .
H(6) C(35) 3.465 .
H(6) C(36) 3.598 .
H(6) C(37) 3.409 .
H(6) C(38) 3.176 .
H(6) C(39) 3.050 .
H(6) H(15) 3.311 1_455
H(6) H(16) 3.082 1_455
H(6) H(18) 3.359 2_645
H(6) H(28) 3.597 .
H(6) H(29) 3.421 .
H(7) O(3) 3.083 2_545
H(7) C(18) 3.368 1_455
H(7) C(20) 3.558 1_455
H(7) C(36) 3.472 .
H(7) C(37) 2.850 .
H(7) C(38) 3.149 .
H(7) H(13) 2.705 1_455
H(7) H(14) 3.169 1_455
H(7) H(15) 2.779 1_455
H(7) H(17) 3.307 2_645
H(7) H(18) 3.542 2_645
H(7) H(27) 2.771 .
H(7) H(28) 3.283 .
H(8) O(3) 2.995 2_545
H(8) C(5) 3.521 1_455
H(8) C(6) 3.383 1_455
H(8) C(7) 3.169 1_455
H(8) C(8) 3.129 1_455
H(8) C(9) 3.309 1_455
H(8) C(10) 3.453 1_455
H(8) H(2) 3.569 1_455
H(8) H(3) 3.519 1_455
H(8) H(13) 2.981 1_455
H(8) H(15) 3.587 1_455
H(8) H(17) 3.555 2_645
H(9) C(3) 3.550 3_655
H(9) C(4*) 3.313 3_655
H(9) C(8) 3.286 1_455
H(9) C(9) 3.282 1_455
H(9) C(9) 3.319 3_655
H(9) C(10) 3.384 3_655
H(9) H(3) 3.166 1_455
H(9) H(4) 3.200 1_455
H(9) H(4) 2.701 3_655
H(9) H(5) 2.836 3_655
H(10) C(3) 3.574 3_655
H(10) C(4*) 3.431 3_655
H(10) C(9) 3.474 3_655
H(10) C(10) 3.333 3_655
H(10) H(4) 3.308 3_655
H(10) H(5) 3.094 3_655
H(11) O(2) 3.539 2_645
H(11) C(34) 3.158 .
H(11) C(39) 3.169 .
H(11) H(29) 3.015 .
H(11) H(30) 2.956 .
H(12) O(3) 3.100 2_645
H(12) C(33) 3.507 2_645
H(12) H(18) 3.380 2_645
H(12) H(19) 3.212 2_645
H(12) H(29) 3.317 .
H(13) C(13) 3.152 1_655
H(13) C(14) 3.288 1_655
H(13) H(7) 2.705 1_655
H(13) H(8) 2.981 1_655
H(14) O(2) 3.069 2_645
H(14) C(32) 3.581 2_645
H(14) H(7) 3.169 1_655
H(14) H(26) 3.253 1_655
H(14) H(27) 3.470 1_655
H(15) C(12) 3.111 1_655
H(15) C(13) 2.772 1_655
H(15) C(14) 3.271 1_655
H(15) H(6) 3.311 1_655
H(15) H(7) 2.779 1_655
H(15) H(8) 3.587 1_655
H(16) Pt(1) 3.388 1_655
H(16) C(1) 3.326 1_655
H(16) C(11) 3.424 1_655
H(16) C(12) 3.182 1_655
H(16) C(26) 3.483 1_655
H(16) H(6) 3.082 1_655
H(16) H(20) 2.661 1_655
H(17) O(3) 2.946 1_655
H(17) C(13) 3.374 2_655
H(17) C(14) 3.514 2_655
H(17) C(26) 3.201 1_655
H(17) C(27) 3.485 1_655
H(17) C(33) 3.311 1_655
H(17) C(38) 3.474 2_655
H(17) H(7) 3.307 2_655
H(17) H(8) 3.555 2_655
H(17) H(20) 2.455 1_655
H(17) H(21) 3.026 1_655
H(17) H(28) 2.697 2_655
H(18) C(6) 3.385 2_655
H(18) C(11) 3.008 2_655
H(18) C(12) 2.935 2_655
H(18) C(13) 3.073 2_655
H(18) C(14) 3.305 2_655
H(18) C(15) 3.371 2_655
H(18) C(16) 3.233 2_655
H(18) H(1) 2.477 2_655
H(18) H(6) 3.359 2_655
H(18) H(7) 3.542 2_655
H(18) H(12) 3.380 2_655
H(18) H(28) 3.402 2_655
H(19) C(6) 2.979 2_655
H(19) C(7) 3.330 2_655
H(19) H(1) 2.227 2_655
H(19) H(2) 2.961 2_655
H(19) H(12) 3.212 2_655
H(20) C(21) 3.067 1_455
H(20) C(22) 2.965 1_455
H(20) H(16) 2.661 1_455
H(20) H(17) 2.455 1_455
H(21) C(4) 3.297 4_455
H(21) C(4*) 3.454 4_455
H(21) C(22) 3.240 1_455
H(21) C(35) 3.550 .
H(21) H(17) 3.026 1_455
H(21) H(25) 2.847 .
H(22) O(1) 3.435 4_455
H(22) O(2) 3.595 4_455
H(22) C(34) 3.483 3_656
H(22) C(38) 3.599 3_656
H(22) C(39) 3.070 3_656
H(22) H(2) 3.282 2_655
H(22) H(3) 3.168 2_655
H(22) H(25) 2.940 .
H(22) H(29) 2.964 3_656
H(22) H(30) 3.481 .
H(23) C(3*) 3.432 4_555
H(23) C(4) 3.569 4_555
H(23) C(34) 3.199 3_656
H(23) C(35) 3.150 3_656
H(23) C(36) 3.041 3_656
H(23) C(37) 2.902 3_656
H(23) C(38) 2.945 3_656
H(23) C(39) 3.089 3_656
H(23) H(2) 3.077 2_655
H(23) H(26) 3.569 3_656
H(23) H(27) 3.361 3_656
H(23) H(28) 3.427 3_656
H(23) H(30) 3.475 .
H(24) C(4) 3.282 4_555
H(24) H(2) 3.457 2_655
H(24) H(26) 2.753 1_655
H(25) O(2) 3.062 4_455
H(25) C(4) 3.470 4_455
H(25) C(27) 2.957 .
H(25) C(28) 3.003 .
H(25) H(21) 2.847 .
H(25) H(22) 2.940 .
H(25) H(30) 3.478 3_656
H(26) O(2) 3.381 2_545
H(26) H(14) 3.253 1_455
H(26) H(23) 3.569 3_656
H(26) H(24) 2.753 1_455
H(27) Co(2) 3.215 2_545
H(27) O(2) 3.071 2_545
H(27) O(3) 3.257 2_545
H(27) C(2) 3.463 2_545
H(27) C(2*) 3.123 2_545
H(27) C(3*) 3.033 2_545
H(27) C(32) 2.777 2_545
H(27) C(33) 2.985 2_545
H(27) H(7) 2.771 .
H(27) H(14) 3.470 1_455
H(27) H(23) 3.361 3_656
H(28) C(2*) 3.169 2_545
H(28) C(21) 3.441 2_645
H(28) C(22) 2.857 2_645
H(28) C(23) 3.266 2_645
H(28) H(6) 3.597 .
H(28) H(7) 3.283 .
H(28) H(17) 2.697 2_645
H(28) H(18) 3.402 2_645
H(28) H(23) 3.427 3_656
H(29) O(1) 3.494 2_645
H(29) O(2) 2.696 2_645
H(29) C(31) 3.373 2_645
H(29) C(32) 2.840 2_645
H(29) H(6) 3.421 .
H(29) H(11) 3.015 .
H(29) H(12) 3.317 .
H(29) H(22) 2.964 3_656
H(30) O(2) 2.891 2_645
H(30) C(25) 3.552 .
H(30) C(26) 3.578 .
H(30) C(27) 3.338 .
H(30) C(28) 3.106 .
H(30) C(29) 3.098 .
H(30) C(30) 3.331 .
H(30) H(11) 2.956 .
H(30) H(22) 3.481 .
H(30) H(23) 3.475 .
H(30) H(25) 3.478 3_656
H(30) H(30) 3.374 3_656

loop_
_geom_torsion_atom_site_label_1
_geom_torsion_atom_site_label_2
_geom_torsion_atom_site_label_3
_geom_torsion_atom_site_label_4
_geom_torsion
Co(2) Pt(1) P(1) C(5) 36.0(4)
Co(2) Pt(1) P(1) C(11) -87.5(4)
Co(2) Pt(1) P(1) C(17) 149.1(4)
P(1) Pt(1) Co(2) C(2) 47.9(7)
P(1) Pt(1) Co(2) C(2*) 63.1(7)
P(1) Pt(1) Co(2) C(3) 19.0(7)
P(1) Pt(1) Co(2) C(3*) 45.0(8)
P(1) Pt(1) Co(2) C(31) -68.0(5)
P(1) Pt(1) Co(2) C(32) -176(3)
P(1) Pt(1) Co(2) C(33) 166.7(4)
Co(2) Pt(1) P(2) C(18) -153.4(3)
Co(2) Pt(1) P(2) C(19) -32.8(4)
Co(2) Pt(1) P(2) C(25) 96.1(3)
P(2) Pt(1) Co(2) C(2) -175.6(7)
P(2) Pt(1) Co(2) C(2*) -160.4(6)
P(2) Pt(1) Co(2) C(3) 155.5(6)
P(2) Pt(1) Co(2) C(3*) -178.5(7)
P(2) Pt(1) Co(2) C(31) 68.5(5)
P(2) Pt(1) Co(2) C(32) -39(3)
P(2) Pt(1) Co(2) C(33) -56.8(4)
Co(2) Pt(1) C(1) C(2) -4.1(11)
Co(2) Pt(1) C(1) C(2*) -26.4(10)
C(1) Pt(1) Co(2) C(2) 2.8(7)
C(1) Pt(1) Co(2) C(2*) 18.0(7)
C(1) Pt(1) Co(2) C(3) -26.1(7)
C(1) Pt(1) Co(2) C(3*) -0.1(7)
C(1) Pt(1) Co(2) C(31) -113.1(6)
C(1) Pt(1) Co(2) C(32) 139(3)
C(1) Pt(1) Co(2) C(33) 121.6(5)
P(1) Pt(1) P(2) C(18) 15.3(3)
P(1) Pt(1) P(2) C(19) 135.9(4)
P(1) Pt(1) P(2) C(25) -95.3(3)
P(2) Pt(1) P(1) C(5) -102.6(3)
P(2) Pt(1) P(1) C(11) 133.9(4)
P(2) Pt(1) P(1) C(17) 10.4(3)
P(1) Pt(1) C(1) C(2) -172.5(11)
P(1) Pt(1) C(1) C(2*) 165.3(11)
C(1) Pt(1) P(1) C(5) 79.3(4)
C(1) Pt(1) P(1) C(11) -44.2(5)
C(1) Pt(1) P(1) C(17) -167.6(5)
P(2) Pt(1) C(1) C(2) 141(8)
P(2) Pt(1) C(1) C(2*) 119(8)
C(1) Pt(1) P(2) C(18) 62(8)
C(1) Pt(1) P(2) C(19) -178(8)
C(1) Pt(1) P(2) C(25) -49(8)
Pt(1) Co(2) C(2) C(1) -4.0(11)
Pt(1) Co(2) C(2) C(2*) 82(3)
Pt(1) Co(2) C(2) C(3) -122.1(15)
Pt(1) Co(2) C(2) C(3*) -174(2)
Pt(1) Co(2) C(2*) C(1) -24.6(10)
Pt(1) Co(2) C(2*) C(2) -93(3)
Pt(1) Co(2) C(2*) C(3*) -147.6(17)
Pt(1) Co(2) C(3) C(2) 54.3(15)
Pt(1) Co(2) C(3) C(3*) 109(2)
Pt(1) Co(2) C(3) C(4) 172.8(16)
Pt(1) Co(2) C(3) C(4*) -148(5)
Pt(1) Co(2) C(3*) C(2) 6(2)
Pt(1) Co(2) C(3*) C(2*) 31.3(16)
Pt(1) Co(2) C(3*) C(3) -74(2)
Pt(1) Co(2) C(3*) C(4) -133.5(17)
Pt(1) Co(2) C(3*) C(4*) -92.7(19)
Pt(1) Co(2) C(31) O(1) -154(12)
Pt(1) Co(2) C(32) O(2) 45(27)
Pt(1) Co(2) C(33) O(3) 168(5)
C(2) Co(2) C(2*) C(1) 69(3)
C(2) Co(2) C(2*) C(3*) -55(3)
C(2*) Co(2) C(2) C(1) -86(3)
C(2*) Co(2) C(2) C(3) 156(4)
C(2*) Co(2) C(2) C(3*) 104(4)
C(2) Co(2) C(3) C(3*) 55(2)
C(2) Co(2) C(3) C(4) 118(2)
C(2) Co(2) C(3) C(4*) 158(6)
C(3) Co(2) C(2) C(1) 118(2)
C(3) Co(2) C(2) C(2*) -156(4)
C(3) Co(2) C(2) C(3*) -52(2)
C(2) Co(2) C(3*) C(2*) 25.5(19)
C(2) Co(2) C(3*) C(3) -80(2)
C(2) Co(2) C(3*) C(4) -139(3)
C(2) Co(2) C(3*) C(4*) -98(2)
C(3*) Co(2) C(2) C(1) 170(2)
C(3*) Co(2) C(2) C(2*) -104(4)
C(3*) Co(2) C(2) C(3) 52(2)
C(2) Co(2) C(31) O(1) 139(12)
C(31) Co(2) C(2) C(1) 64.9(15)
C(31) Co(2) C(2) C(2*) 151(3)
C(31) Co(2) C(2) C(3) -53.2(16)
C(31) Co(2) C(2) C(3*) -105(2)
C(2) Co(2) C(32) O(2) 179(23)
C(32) Co(2) C(2) C(1) -179.0(11)
C(32) Co(2) C(2) C(2*) -93(3)
C(32) Co(2) C(2) C(3) 62.9(16)
C(32) Co(2) C(2) C(3*) 11(2)
C(2) Co(2) C(33) O(3) -126(5)
C(33) Co(2) C(2) C(1) -71.7(15)
C(33) Co(2) C(2) C(2*) 15(3)
C(33) Co(2) C(2) C(3) 170.2(14)
C(33) Co(2) C(2) C(3*) 118(2)
C(2*) Co(2) C(3) C(2) -8.0(14)
C(2*) Co(2) C(3) C(3*) 47(2)
C(2*) Co(2) C(3) C(4) 110(2)
C(2*) Co(2) C(3) C(4*) 150(6)
C(3) Co(2) C(2*) C(1) 86.9(15)
C(3) Co(2) C(2*) C(2) 18(3)
C(3) Co(2) C(2*) C(3*) -36.2(17)
C(2*) Co(2) C(3*) C(2) -25.5(19)
C(2*) Co(2) C(3*) C(3) -105(2)
C(2*) Co(2) C(3*) C(4) -165(3)
C(2*) Co(2) C(3*) C(4*) -124(2)
C(3*) Co(2) C(2*) C(1) 123(2)
C(3*) Co(2) C(2*) C(2) 55(3)
C(2*) Co(2) C(31) O(1) 147(11)
C(31) Co(2) C(2*) C(1) 36.1(16)
C(31) Co(2) C(2*) C(2) -32(3)
C(31) Co(2) C(2*) C(3*) -87.0(18)
C(2*) Co(2) C(32) O(2) 164(24)
C(32) Co(2) C(2*) C(1) 161.7(10)
C(32) Co(2) C(2*) C(2) 93(3)
C(32) Co(2) C(2*) C(3*) 38.6(18)
C(2*) Co(2) C(33) O(3) -123(5)
C(33) Co(2) C(2*) C(1) -97.8(13)
C(33) Co(2) C(2*) C(2) -166(3)
C(33) Co(2) C(2*) C(3*) 139.1(17)
C(3) Co(2) C(3*) C(2) 80(2)
C(3) Co(2) C(3*) C(2*) 105(2)
C(3) Co(2) C(3*) C(4) -60(2)
C(3) Co(2) C(3*) C(4*) -19(2)
C(3*) Co(2) C(3) C(2) -55(2)
C(3*) Co(2) C(3) C(4) 63(2)
C(3*) Co(2) C(3) C(4*) 103(6)
C(3) Co(2) C(31) O(1) 112(12)
C(31) Co(2) C(3) C(2) 131.2(15)
C(31) Co(2) C(3) C(3*) -174(2)
C(31) Co(2) C(3) C(4) -110.4(18)
C(31) Co(2) C(3) C(4*) -71(5)
C(3) Co(2) C(32) O(2) -150(24)
C(32) Co(2) C(3) C(2) -124.0(15)
C(32) Co(2) C(3) C(3*) -69(2)
C(32) Co(2) C(3) C(4) -5.5(17)
C(32) Co(2) C(3) C(4*) 34(5)
C(3) Co(2) C(33) O(3) -116(5)
C(33) Co(2) C(3) C(2) -17(2)
C(33) Co(2) C(3) C(3*) 39(2)
C(33) Co(2) C(3) C(4) 102(2)
C(33) Co(2) C(3) C(4*) 141(5)
C(3*) Co(2) C(31) O(1) 109(12)
C(31) Co(2) C(3*) C(2) 87(2)
C(31) Co(2) C(3*) C(2*) 112.1(16)
C(31) Co(2) C(3*) C(3) 7(2)
C(31) Co(2) C(3*) C(4) -53(2)
C(31) Co(2) C(3*) C(4*) -12(2)
C(3*) Co(2) C(32) O(2) -175(19)
C(32) Co(2) C(3*) C(2) -170(2)
C(32) Co(2) C(3*) C(2*) -144.3(16)
C(32) Co(2) C(3*) C(3) 111(2)
C(32) Co(2) C(3*) C(4) 50.9(18)
C(32) Co(2) C(3*) C(4*) 92(2)
C(3*) Co(2) C(33) O(3) -96(5)
C(33) Co(2) C(3*) C(2) -76(2)
C(33) Co(2) C(3*) C(2*) -50.7(19)
C(33) Co(2) C(3*) C(3) -155.8(19)
C(33) Co(2) C(3*) C(4) 144.6(17)
C(33) Co(2) C(3*) C(4*) -174.6(18)
C(31) Co(2) C(32) O(2) -61(24)
C(32) Co(2) C(31) O(1) 19(12)
C(31) Co(2) C(33) O(3) 102(5)
C(33) Co(2) C(31) O(1) -88(12)
C(32) Co(2) C(33) O(3) -9(5)
C(33) Co(2) C(32) O(2) 62(24)
Pt(1) P(1) C(5) C(6) 174.1(7)
Pt(1) P(1) C(5) C(10) -3.8(10)
Pt(1) P(1) C(11) C(12) -86.6(9)
Pt(1) P(1) C(11) C(16) 91.1(8)
Pt(1) P(1) C(17) C(18) -39.9(7)
C(5) P(1) C(11) C(12) 145.2(8)
C(5) P(1) C(11) C(16) -37.1(9)
C(11) P(1) C(5) C(6) -51.9(9)
C(11) P(1) C(5) C(10) 130.1(9)
C(5) P(1) C(17) C(18) 80.3(7)
C(17) P(1) C(5) C(6) 56.7(9)
C(17) P(1) C(5) C(10) -121.3(9)
C(11) P(1) C(17) C(18) -173.1(6)
C(17) P(1) C(11) C(12) 38.8(9)
C(17) P(1) C(11) C(16) -143.5(8)
Pt(1) P(2) C(18) C(17) -44.0(8)
Pt(1) P(2) C(19) C(20) -85.3(11)
Pt(1) P(2) C(19) C(24) 85.7(10)
Pt(1) P(2) C(25) C(26) -5.6(10)
Pt(1) P(2) C(25) C(30) 173.2(7)
C(18) P(2) C(19) C(20) 35.3(12)
C(18) P(2) C(19) C(24) -153.8(10)
C(19) P(2) C(18) C(17) -174.5(7)
C(18) P(2) C(25) C(26) -119.1(9)
C(18) P(2) C(25) C(30) 59.7(9)
C(25) P(2) C(18) C(17) 77.2(8)
C(19) P(2) C(25) C(26) 131.3(9)
C(19) P(2) C(25) C(30) -49.9(10)
C(25) P(2) C(19) C(20) 140.9(11)
C(25) P(2) C(19) C(24) -48.2(11)
Pt(1) C(1) C(2) Co(2) 5.0(14)
Pt(1) C(1) C(2) C(2*) -85(3)
Pt(1) C(1) C(2) C(3) 89(2)
Pt(1) C(1) C(2) C(3*) 100(17)
Pt(1) C(1) C(2*) Co(2) 30.3(11)
Pt(1) C(1) C(2*) C(2) 100(3)
Pt(1) C(1) C(2*) C(3*) 101(2)
C(2) C(1) C(2*) Co(2) -70(3)
C(2) C(1) C(2*) C(3*) 1(2)
C(2*) C(1) C(2) Co(2) 90(3)
C(2*) C(1) C(2) C(3) 175(5)
C(2*) C(1) C(2) C(3*) -175(18)
Co(2) C(2) C(2*) C(1) -105.0(13)
Co(2) C(2) C(2*) C(3*) 76(2)
Co(2) C(2) C(3) C(3*) -82(2)
Co(2) C(2) C(3) C(4) -103(2)
Co(2) C(2) C(3) C(4*) -156(6)
Co(2) C(2) C(3*) C(2*) -88(3)
Co(2) C(2) C(3*) C(3) 85.5(19)
Co(2) C(2) C(3*) C(4) 112(4)
Co(2) C(2) C(3*) C(4*) 103(2)
C(1) C(2) C(2*) Co(2) 105.0(13)
C(1) C(2) C(2*) C(3*) -179(3)
C(1) C(2) C(3) Co(2) -100(2)
C(1) C(2) C(3) C(3*) 178(3)
C(1) C(2) C(3) C(4) 156(2)
C(1) C(2) C(3) C(4*) 103(6)
C(1) C(2) C(3*) Co(2) -97(17)
C(1) C(2) C(3*) C(2*) 175(18)
C(1) C(2) C(3*) C(3) -12(17)
C(1) C(2) C(3*) C(4) 15(20)
C(1) C(2) C(3*) C(4*) 5(11)
C(2*) C(2) C(3) Co(2) 68(9)
C(2*) C(2) C(3) C(3*) -14(9)
C(2*) C(2) C(3) C(4) -36(10)
C(2*) C(2) C(3) C(4*) -89(12)
C(3) C(2) C(2*) Co(2) -65(9)
C(3) C(2) C(2*) C(1) -170(9)
C(3) C(2) C(2*) C(3*) 11(7)
C(2*) C(2) C(3*) Co(2) 88(3)
C(2*) C(2) C(3*) C(3) 174(4)
C(2*) C(2) C(3*) C(4) -159(4)
C(2*) C(2) C(3*) C(4*) -169(4)
C(3*) C(2) C(2*) Co(2) -76(2)
C(3*) C(2) C(2*) C(1) 179(3)
C(3) C(2) C(3*) Co(2) -85.5(19)
C(3) C(2) C(3*) C(2*) -174(4)
C(3) C(2) C(3*) C(4) 27(3)
C(3) C(2) C(3*) C(4*) 17(2)
C(3*) C(2) C(3) Co(2) 82(2)
C(3*) C(2) C(3) C(4) -22(3)
C(3*) C(2) C(3) C(4*) -74(7)
Co(2) C(2*) C(3*) C(2) 86(4)
Co(2) C(2*) C(3*) C(3) 79(2)
Co(2) C(2*) C(3*) C(4) 131(8)
Co(2) C(2*) C(3*) C(4*) 98(2)
C(1) C(2*) C(3*) Co(2) -87(2)
C(1) C(2*) C(3*) C(2) -1(3)
C(1) C(2*) C(3*) C(3) -8(3)
C(1) C(2*) C(3*) C(4) 44(9)
C(1) C(2*) C(3*) C(4*) 12(4)
C(2) C(2*) C(3*) Co(2) -86(4)
C(2) C(2*) C(3*) C(3) -6(4)
C(2) C(2*) C(3*) C(4) 45(9)
C(2) C(2*) C(3*) C(4*) 13(4)
Co(2) C(3) C(3*) C(2) -76.8(18)
Co(2) C(3) C(3*) C(2*) -74.0(19)
Co(2) C(3) C(3*) C(4) 121.7(15)
Co(2) C(3) C(3*) C(4*) 140(3)
Co(2) C(3) C(4) C(3*) -60(2)
Co(2) C(3) C(4) C(4*) 145(4)
Co(2) C(3) C(4*) C(3*) -87(5)
Co(2) C(3) C(4*) C(4) -61(6)
C(2) C(3) C(3*) Co(2) 76.8(18)
C(2) C(3) C(3*) C(2*) 2.8(19)
C(2) C(3) C(3*) C(4) -162(2)
C(2) C(3) C(3*) C(4*) -143(4)
C(2) C(3) C(4) C(3*) 17(2)
C(2) C(3) C(4) C(4*) -138(5)
C(2) C(3) C(4*) C(3*) 55(5)
C(2) C(3) C(4*) C(4) 81(7)
C(3*) C(3) C(4) C(4*) -155(5)
C(4) C(3) C(3*) Co(2) -121.7(15)
C(4) C(3) C(3*) C(2) 162(2)
C(4) C(3) C(3*) C(2*) 164(2)
C(4) C(3) C(3*) C(4*) 18(3)
C(3*) C(3) C(4*) C(4) 27(5)
C(4*) C(3) C(3*) Co(2) -140(3)
C(4*) C(3) C(3*) C(2) 143(4)
C(4*) C(3) C(3*) C(2*) 146(3)
C(4*) C(3) C(3*) C(4) -18(3)
C(4) C(3) C(4*) C(3*) -27(5)
C(4*) C(3) C(4) C(3*) 155(5)
Co(2) C(3*) C(4) C(3) 69(2)
Co(2) C(3*) C(4) C(4*) 83(2)
Co(2) C(3*) C(4*) C(3) 42(4)
Co(2) C(3*) C(4*) C(4) -112(2)
C(2) C(3*) C(4) C(3) -29(3)
C(2) C(3*) C(4) C(4*) -15(4)
C(2) C(3*) C(4*) C(3) -37(4)
C(2) C(3*) C(4*) C(4) 170(3)
C(2*) C(3*) C(4) C(3) -57(7)
C(2*) C(3*) C(4) C(4*) -43(8)
C(2*) C(3*) C(4*) C(3) -42(4)
C(2*) C(3*) C(4*) C(4) 165(3)
C(3) C(3*) C(4) C(4*) 14(2)
C(3) C(3*) C(4*) C(4) -153(5)
C(4) C(3*) C(4*) C(3) 153(5)
C(4*) C(3*) C(4) C(3) -14(2)
C(3) C(4) C(4*) C(3*) 17(3)
C(3*) C(4) C(4*) C(3) -17(3)
P(1) C(5) C(6) C(7) -177.2(9)
P(1) C(5) C(10) C(9) -179.6(8)
C(6) C(5) C(10) C(9) 2.5(16)
C(10) C(5) C(6) C(7) 0.9(16)
C(5) C(6) C(7) C(8) -2.5(18)
C(6) C(7) C(8) C(9) 0.9(19)
C(7) C(8) C(9) C(10) 2.3(19)
C(8) C(9) C(10) C(5) -4.1(17)
P(1) C(11) C(12) C(13) 179.4(8)
P(1) C(11) C(16) C(15) -178.4(9)
C(12) C(11) C(16) C(15) -0.6(14)
C(16) C(11) C(12) C(13) 1.7(16)
C(11) C(12) C(13) C(14) -1.6(18)
C(12) C(13) C(14) C(15) 0.2(14)
C(13) C(14) C(15) C(16) 0.9(17)
C(14) C(15) C(16) C(11) -0.8(16)
P(1) C(17) C(18) P(2) 53.2(8)
P(2) C(19) C(20) C(21) 173.9(12)
P(2) C(19) C(24) C(23) -176.9(10)
C(20) C(19) C(24) C(23) -6(2)
C(24) C(19) C(20) C(21) 3(2)
C(19) C(20) C(21) C(22) 1(2)
C(20) C(21) C(22) C(23) -1(2)
C(21) C(22) C(23) C(24) -2(2)
C(22) C(23) C(24) C(19) 5(2)
P(2) C(25) C(26) C(27) 177.5(9)
P(2) C(25) C(30) C(29) -178.5(8)
C(26) C(25) C(30) C(29) 0.2(13)
C(30) C(25) C(26) C(27) -1.3(17)
C(25) C(26) C(27) C(28) 1(2)
C(26) C(27) C(28) C(29) -0.4(16)
C(27) C(28) C(29) C(30) -0.7(15)
C(28) C(29) C(30) C(25) 0.8(15)
C(35) C(34) C(39) C(38) 2(2)
C(39) C(34) C(35) C(36) -2(2)
C(34) C(35) C(36) C(37) 2(2)
C(35) C(36) C(37) C(38) -0(2)
C(36) C(37) C(38) C(39) -0(2)
C(37) C(38) C(39) C(34) -0(2)
